data_4022011
loop_
_publ_author_name
'Silvestre Buscemi'
'Andrea Pace'
'Antonio Palumbo Piccionello'
'Ivana Pibiri'
'Nicol\'o Vivona'
'Gianluca Giorgi'
'Andrea Mazzanti'
'Domenico Spinelli'

_publ_contact_author_address
;     Dipartimento di Chimica Organica "E. Patern\`o"
 Universit\`a degli Studi di Palermo, 
 Viale delle Scienze - Parco d'Orleans II
      I-90128 Palermo
      Italy 
;
_publ_contact_author_email sbuscemi@unipa.it
_publ_contact_author_name 'Silvestre Buscemi'
_publ_section_title
;
 Five-to-Six Membered Ring-Rearrangements in the Reaction of
 5-Perfluoroalkyl-1,2,4-oxadiazoles with Hydrazine and Methylhydrazine
;
_journal_name_full 'Journal of Organic Chemistry'
_journal_page_first 8106
_journal_page_last 8113
_journal_paper_doi 10.1021/jo061251e
_journal_volume 71
_journal_year 2006
_chemical_formula_moiety 'C20 H11 F7 N4 O4'
_chemical_formula_sum 'C20 H11 F7 N4 O4'
_chemical_formula_weight 504.33
_chemical_name_systematic
;
O,N-Dibenzoyl-5-hydroxylamino-3-heptafluoropropyl-1,2,4-triazin-6-one
;
_space_group_IT_number 2
_space_group_name_Hall '-P 1'
_space_group_name_H-M_alt 'P -1'
_symmetry_cell_setting triclinic
_symmetry_Int_Tables_number 2
_symmetry_space_group_name_Hall '-P 1'
_symmetry_space_group_name_H-M 'P -1'
_atom_sites_solution_hydrogens 'fourier map'
_atom_sites_solution_primary direct
_atom_sites_solution_secondary difmap
_audit_creation_method SHELXL-97
_cell_angle_alpha 90.011(2)
_cell_angle_beta 89.994(2)
_cell_angle_gamma 85.451(2)
_cell_formula_units_Z 4
_cell_length_a 5.7024(2)
_cell_length_b 18.5996(6)
_cell_length_c 19.8661(9)
_cell_measurement_temperature 120(2)
_cell_volume 2100.41(14)
_computing_cell_refinement 'DENZO (Otwinowski & Minor, 1997) & COLLECT (Hooft, R.W.W., 1998)'
_computing_data_collection 'COLLECT (Hooft, R.W.W., 1998)'
_computing_data_reduction 'DENZO (Otwinowski & Minor, 1997) & COLLECT (Hooft, R.W.W., 1998)'
_computing_molecular_graphics 'Ortep-3 for Windows (Farrugia, 1997)'
_computing_publication_material 'WinGX publication routines (Farrugia, 1999)'
_computing_structure_refinement 'SHELXL-97 (Sheldrick, 1997)'
_computing_structure_solution 'SHELXS-97 (Sheldrick, 1997)'
_diffrn_ambient_temperature 120(2)
_diffrn_detector_area_resol_mean 9.091
_diffrn_measured_fraction_theta_full 0.983
_diffrn_measured_fraction_theta_max 0.983
_diffrn_measurement_device_type 'Bruker-Nonius 95mm CCD camera on \k-goniostat'
_diffrn_measurement_method '\f & \w scans'
_diffrn_radiation_monochromator graphite
_diffrn_radiation_source 'Bruker-Nonius FR591 rotating anode'
_diffrn_radiation_type MoK\a
_diffrn_radiation_wavelength 0.71073
_diffrn_reflns_av_R_equivalents 0.0923
_diffrn_reflns_av_sigmaI/netI 0.1286
_diffrn_reflns_limit_h_max 7
_diffrn_reflns_limit_h_min -7
_diffrn_reflns_limit_k_max 24
_diffrn_reflns_limit_k_min -23
_diffrn_reflns_limit_l_max 25
_diffrn_reflns_limit_l_min -25
_diffrn_reflns_number 37831
_diffrn_reflns_theta_full 27.69
_diffrn_reflns_theta_max 27.69
_diffrn_reflns_theta_min 1.02
_exptl_absorpt_coefficient_mu 0.153
_exptl_absorpt_process_details 'SADABS V2.10 (Sheldrick, G.M., 2003)'
_exptl_crystal_colour colourless
_exptl_crystal_density_diffrn 1.595
_exptl_crystal_density_method 'not measured'
_exptl_crystal_description fragment
_exptl_crystal_F_000 1016
_exptl_crystal_size_max 0.3
_exptl_crystal_size_mid 0.1
_exptl_crystal_size_min 0.04
_refine_diff_density_max 0.257
_refine_diff_density_min -0.310
_refine_diff_density_rms 0.068
_refine_ls_extinction_method none
_refine_ls_goodness_of_fit_ref 0.997
_refine_ls_hydrogen_treatment free
_refine_ls_matrix_type full
_refine_ls_number_parameters 719
_refine_ls_number_reflns 9665
_refine_ls_number_restraints 0
_refine_ls_restrained_S_all 0.997
_refine_ls_R_factor_all 0.1582
_refine_ls_R_factor_gt 0.0615
_refine_ls_shift/su_max 0.000
_refine_ls_shift/su_mean 0.000
_refine_ls_structure_factor_coef Fsqd
_refine_ls_weighting_details 'calc w=1/[\s^2^(Fo^2^)+(0.0604P)^2^+0.0000P] where P=(Fo^2^+2Fc^2^)/3'
_refine_ls_weighting_scheme calc
_refine_ls_wR_factor_gt 0.1124
_refine_ls_wR_factor_ref 0.1412
_reflns_number_gt 4833
_reflns_number_total 9665
_reflns_threshold_expression >2sigma(I)
_cod_data_source_file jo061251esi_1.cif
_cod_database_code 4022011

loop_
_symmetry_equiv_pos_as_xyz
'x, y, z'
'-x, -y, -z'

loop_
_atom_site_label
_atom_site_type_symbol
_atom_site_fract_x
_atom_site_fract_y
_atom_site_fract_z
_atom_site_U_iso_or_equiv
_atom_site_adp_type
_atom_site_occupancy
_atom_site_symmetry_multiplicity
_atom_site_calc_flag
N1 N 1.3966(4) 0.41001(13) 0.50064(12) 0.0235(6) Uani 1 1 d
N2 N 1.3972(4) 0.34111(12) 0.52190(12) 0.0264(6) Uani 1 1 d
C3 C 1.2857(5) 0.29951(14) 0.48308(14) 0.0231(7) Uani 1 1 d
N4 N 1.1618(4) 0.31839(11) 0.42581(11) 0.0219(5) Uani 1 1 d
C5 C 1.1608(5) 0.38563(14) 0.40815(13) 0.0197(6) Uani 1 1 d
C6 C 1.2951(5) 0.43827(15) 0.44371(14) 0.0221(6) Uani 1 1 d
N7 N 1.0491(4) 0.40774(11) 0.34880(11) 0.0212(5) Uani 1 1 d
O8 O 0.9948(3) 0.35081(9) 0.30605(9) 0.0223(4) Uani 1 1 d
C9 C 0.7784(5) 0.32415(14) 0.32167(14) 0.0231(7) Uani 1 1 d
O10 O 0.6588(3) 0.34818(10) 0.36717(10) 0.0295(5) Uani 1 1 d
C11 C 0.8933(5) 0.47214(14) 0.34406(14) 0.0213(6) Uani 1 1 d
O12 O 0.8483(3) 0.50729(10) 0.39425(9) 0.0259(5) Uani 1 1 d
C13 C 1.2852(5) 0.22121(15) 0.50256(14) 0.0275(7) Uani 1 1 d
C14 C 1.0381(5) 0.19299(15) 0.50639(15) 0.0281(7) Uani 1 1 d
C15 C 1.0213(6) 0.12413(17) 0.54662(18) 0.0378(8) Uani 1 1 d
O16 O 1.3211(3) 0.50008(10) 0.42532(9) 0.0248(5) Uani 1 1 d
F1 F 1.3887(3) 0.20940(8) 0.56299(8) 0.0389(5) Uani 1 1 d
F2 F 1.4109(3) 0.17989(8) 0.45700(9) 0.0362(4) Uani 1 1 d
F3 F 0.9599(3) 0.18107(8) 0.44395(9) 0.0382(4) Uani 1 1 d
F4 F 0.8909(3) 0.24457(9) 0.53455(9) 0.0441(5) Uani 1 1 d
F5 F 0.8162(4) 0.09695(10) 0.53563(11) 0.0594(6) Uani 1 1 d
F6 F 1.0404(4) 0.13478(10) 0.61221(10) 0.0607(6) Uani 1 1 d
F7 F 1.1887(3) 0.07377(9) 0.52869(9) 0.0461(5) Uani 1 1 d
C1A C 0.8082(5) 0.49097(14) 0.27577(14) 0.0222(6) Uani 1 1 d
C2A C 0.9459(6) 0.47693(16) 0.21894(15) 0.0285(7) Uani 1 1 d
C3A C 0.8668(6) 0.50118(17) 0.15693(16) 0.0342(8) Uani 1 1 d
C4A C 0.6460(6) 0.53773(16) 0.15073(17) 0.0337(8) Uani 1 1 d
C5A C 0.5069(6) 0.55053(16) 0.20719(16) 0.0317(8) Uani 1 1 d
C6A C 0.5864(5) 0.52760(14) 0.26958(16) 0.0254(7) Uani 1 1 d
C1D C 0.7252(5) 0.26704(14) 0.27398(14) 0.0224(7) Uani 1 1 d
C2D C 0.5230(5) 0.23136(15) 0.28563(16) 0.0284(7) Uani 1 1 d
C3D C 0.4607(6) 0.17882(16) 0.24118(16) 0.0317(8) Uani 1 1 d
C4D C 0.5986(6) 0.16219(16) 0.18548(16) 0.0314(8) Uani 1 1 d
C5D C 0.7987(6) 0.19692(15) 0.17344(16) 0.0305(7) Uani 1 1 d
C6D C 0.8634(5) 0.24983(15) 0.21794(15) 0.0257(7) Uani 1 1 d
H2N H 1.484(6) 0.4359(16) 0.5270(16) 0.045(10) Uiso 1 1 d
H2A H 1.090(6) 0.4527(17) 0.2228(16) 0.051(10) Uiso 1 1 d
H3A H 0.967(5) 0.4927(14) 0.1179(14) 0.029(8) Uiso 1 1 d
H4A H 0.596(5) 0.5527(15) 0.1066(16) 0.041(9) Uiso 1 1 d
H5A H 0.360(5) 0.5759(14) 0.2006(13) 0.030(8) Uiso 1 1 d
H6A H 0.499(5) 0.5379(15) 0.3097(15) 0.036(9) Uiso 1 1 d
H2D H 0.433(5) 0.2421(13) 0.3268(14) 0.024(7) Uiso 1 1 d
H3D H 0.318(6) 0.1551(16) 0.2532(15) 0.041(9) Uiso 1 1 d
H4D H 0.546(6) 0.1263(17) 0.1553(17) 0.053(10) Uiso 1 1 d
H5D H 0.899(5) 0.1867(15) 0.1352(15) 0.035(9) Uiso 1 1 d
H6D H 1.002(5) 0.2738(13) 0.2085(12) 0.013(7) Uiso 1 1 d
N1B N 0.8969(4) 0.90995(13) -0.00087(12) 0.0234(6) Uani 1 1 d
N2B N 0.8970(4) 0.84074(12) -0.02213(12) 0.0259(6) Uani 1 1 d
C3B C 0.7850(5) 0.79953(14) 0.01658(14) 0.0218(6) Uani 1 1 d
N4B N 0.6621(4) 0.81849(11) 0.07395(11) 0.0226(5) Uani 1 1 d
C5B C 0.6599(5) 0.88558(14) 0.09165(13) 0.0209(6) Uani 1 1 d
C6B C 0.7950(5) 0.93823(15) 0.05635(13) 0.0209(6) Uani 1 1 d
N7B N 0.5485(4) 0.90801(11) 0.15119(11) 0.0210(5) Uani 1 1 d
O8B O 0.4949(3) 0.85086(9) 0.19386(9) 0.0226(4) Uani 1 1 d
C9B C 0.2791(5) 0.82418(14) 0.17861(15) 0.0238(7) Uani 1 1 d
O10B O 0.1594(3) 0.84823(10) 0.13280(10) 0.0302(5) Uani 1 1 d
C11B C 0.3931(5) 0.97200(14) 0.15548(14) 0.0214(6) Uani 1 1 d
O12B O 0.3483(3) 1.00729(10) 0.10586(10) 0.0261(5) Uani 1 1 d
C13B C 0.7853(5) 0.72121(15) -0.00246(14) 0.0253(7) Uani 1 1 d
C14B C 0.5388(5) 0.69294(15) -0.00648(15) 0.0299(7) Uani 1 1 d
C15B C 0.5216(6) 0.62415(17) -0.04687(18) 0.0378(8) Uani 1 1 d
O16B O 0.8208(3) 1.00010(10) 0.07487(9) 0.0248(5) Uani 1 1 d
F1B F 0.9112(3) 0.67960(8) 0.04304(9) 0.0357(4) Uani 1 1 d
F2B F 0.8885(3) 0.70945(8) -0.06298(8) 0.0390(5) Uani 1 1 d
F3B F 0.3909(3) 0.74463(9) -0.03452(9) 0.0439(5) Uani 1 1 d
F4B F 0.4607(3) 0.68085(8) 0.05603(9) 0.0380(4) Uani 1 1 d
F5B F 0.3159(3) 0.59698(10) -0.03551(11) 0.0589(6) Uani 1 1 d
F6B F 0.6887(3) 0.57385(9) -0.02866(9) 0.0463(5) Uani 1 1 d
F7B F 0.5408(4) 0.63488(10) -0.11232(10) 0.0602(6) Uani 1 1 d
C1C C 0.3086(5) 0.99083(14) 0.22406(14) 0.0228(7) Uani 1 1 d
C2C C 0.4454(6) 0.97724(16) 0.28090(15) 0.0293(7) Uani 1 1 d
C3C C 0.3657(6) 1.00154(17) 0.34324(17) 0.0337(8) Uani 1 1 d
C4C C 0.1470(6) 1.03772(16) 0.34933(17) 0.0342(8) Uani 1 1 d
C5C C 0.0073(6) 1.05055(16) 0.29275(16) 0.0322(8) Uani 1 1 d
C6C C 0.0863(5) 1.02761(15) 0.23048(16) 0.0257(7) Uani 1 1 d
C1E C 0.2245(5) 0.76718(13) 0.22575(14) 0.0212(6) Uani 1 1 d
C2E C 0.3638(6) 0.74992(15) 0.28219(14) 0.0259(7) Uani 1 1 d
C3E C 0.2991(6) 0.69674(15) 0.32629(16) 0.0297(7) Uani 1 1 d
C4E C 0.0986(6) 0.66209(17) 0.31499(16) 0.0320(8) Uani 1 1 d
C5E C -0.0389(6) 0.67902(16) 0.25874(16) 0.0318(8) Uani 1 1 d
C6E C 0.0240(5) 0.73147(15) 0.21430(16) 0.0271(7) Uani 1 1 d
H1NB H 0.985(6) 0.9389(17) -0.0269(16) 0.046(10) Uiso 1 1 d
H2C H 0.594(5) 0.9560(15) 0.2749(14) 0.032(9) Uiso 1 1 d
H3C H 0.451(5) 0.9911(14) 0.3810(15) 0.029(8) Uiso 1 1 d
H4C H 0.094(5) 1.0519(15) 0.3943(16) 0.039(9) Uiso 1 1 d
H5C H -0.144(5) 1.0741(15) 0.3002(14) 0.032(8) Uiso 1 1 d
H6C H 0.003(5) 1.0370(13) 0.1919(13) 0.018(7) Uiso 1 1 d
H2E H 0.505(5) 0.7726(14) 0.2893(13) 0.027(8) Uiso 1 1 d
H3E H 0.394(5) 0.6859(15) 0.3639(15) 0.035(9) Uiso 1 1 d
H4E H 0.053(5) 0.6227(15) 0.3449(14) 0.035(8) Uiso 1 1 d
H5E H -0.171(5) 0.6525(14) 0.2467(14) 0.028(8) Uiso 1 1 d
H6E H -0.071(5) 0.7446(14) 0.1756(14) 0.032(8) Uiso 1 1 d

loop_
_atom_site_aniso_label
_atom_site_aniso_U_11
_atom_site_aniso_U_22
_atom_site_aniso_U_33
_atom_site_aniso_U_23
_atom_site_aniso_U_13
_atom_site_aniso_U_12
N1 0.0224(14) 0.0230(13) 0.0255(15) -0.0013(11) -0.0034(11) -0.0051(11)
N2 0.0234(14) 0.0254(14) 0.0305(14) 0.0017(11) -0.0016(11) -0.0034(11)
C3 0.0170(16) 0.0253(16) 0.0271(17) 0.0011(13) 0.0002(13) -0.0031(13)
N4 0.0176(13) 0.0226(13) 0.0261(14) 0.0014(10) 0.0016(10) -0.0051(10)
C5 0.0135(15) 0.0255(16) 0.0207(16) -0.0006(12) 0.0014(12) -0.0046(12)
C6 0.0193(16) 0.0244(16) 0.0232(16) -0.0007(13) 0.0042(13) -0.0051(13)
N7 0.0199(13) 0.0195(12) 0.0249(13) -0.0031(10) -0.0028(10) -0.0066(10)
O8 0.0199(11) 0.0238(10) 0.0241(11) -0.0040(8) -0.0013(8) -0.0078(8)
C9 0.0155(16) 0.0262(16) 0.0278(17) 0.0006(13) -0.0030(13) -0.0027(13)
O10 0.0245(12) 0.0306(11) 0.0345(13) -0.0084(10) 0.0054(10) -0.0082(9)
C11 0.0142(15) 0.0223(15) 0.0283(17) -0.0006(13) 0.0013(12) -0.0065(12)
O12 0.0203(11) 0.0293(11) 0.0284(12) -0.0041(9) 0.0008(9) -0.0039(9)
C13 0.0255(18) 0.0296(17) 0.0272(18) -0.0025(13) -0.0016(14) -0.0016(14)
C14 0.0268(18) 0.0255(16) 0.0315(19) -0.0006(14) 0.0006(14) 0.0018(14)
C15 0.032(2) 0.0315(18) 0.051(2) 0.0062(16) -0.0008(16) -0.0105(16)
O16 0.0224(11) 0.0250(11) 0.0280(11) 0.0004(9) -0.0015(9) -0.0082(9)
F1 0.0441(12) 0.0341(10) 0.0397(11) 0.0093(8) -0.0182(9) -0.0104(9)
F2 0.0297(10) 0.0288(9) 0.0492(11) -0.0008(8) 0.0084(8) 0.0032(8)
F3 0.0394(11) 0.0324(9) 0.0438(12) 0.0044(8) -0.0131(9) -0.0096(8)
F4 0.0335(11) 0.0332(10) 0.0656(13) -0.0005(9) 0.0199(9) -0.0022(8)
F5 0.0411(13) 0.0457(12) 0.0939(17) 0.0242(11) -0.0069(11) -0.0183(10)
F6 0.0868(17) 0.0574(13) 0.0405(13) 0.0115(10) 0.0098(11) -0.0213(11)
F7 0.0471(12) 0.0313(10) 0.0597(13) 0.0097(9) -0.0055(10) -0.0023(9)
C1A 0.0224(16) 0.0199(14) 0.0255(17) 0.0006(12) -0.0001(13) -0.0090(13)
C2A 0.0270(19) 0.0271(17) 0.0317(19) 0.0008(14) -0.0010(15) -0.0046(15)
C3A 0.038(2) 0.0379(19) 0.0266(19) 0.0021(15) 0.0013(16) -0.0050(16)
C4A 0.042(2) 0.0313(18) 0.029(2) 0.0051(15) -0.0096(16) -0.0085(16)
C5A 0.0241(18) 0.0290(17) 0.042(2) 0.0074(15) -0.0093(16) -0.0039(15)
C6A 0.0221(17) 0.0218(15) 0.0327(19) -0.0018(14) -0.0018(14) -0.0041(13)
C1D 0.0161(16) 0.0224(15) 0.0288(17) 0.0002(13) -0.0047(13) -0.0021(12)
C2D 0.0227(18) 0.0302(17) 0.0323(19) -0.0055(15) 0.0026(14) -0.0028(14)
C3D 0.0237(18) 0.0286(17) 0.044(2) -0.0048(15) -0.0010(15) -0.0065(15)
C4D 0.035(2) 0.0248(16) 0.035(2) -0.0023(15) -0.0075(16) -0.0056(15)
C5D 0.034(2) 0.0277(17) 0.0304(19) -0.0013(14) 0.0024(15) -0.0029(15)
C6D 0.0212(17) 0.0255(16) 0.0315(18) 0.0001(14) 0.0021(14) -0.0079(14)
N1B 0.0223(14) 0.0244(13) 0.0244(14) 0.0018(11) 0.0016(11) -0.0081(11)
N2B 0.0201(14) 0.0266(14) 0.0313(15) -0.0014(11) 0.0023(11) -0.0035(11)
C3B 0.0155(15) 0.0249(15) 0.0253(16) 0.0000(13) 0.0005(12) -0.0036(13)
N4B 0.0185(13) 0.0205(13) 0.0292(14) 0.0015(10) -0.0003(11) -0.0043(10)
C5B 0.0148(15) 0.0244(16) 0.0236(16) 0.0042(12) -0.0043(12) -0.0022(12)
C6B 0.0155(15) 0.0249(16) 0.0227(16) 0.0009(13) -0.0021(12) -0.0032(13)
N7B 0.0227(13) 0.0193(12) 0.0216(13) 0.0042(10) 0.0042(10) -0.0062(10)
O8B 0.0199(11) 0.0233(10) 0.0253(11) 0.0046(8) 0.0012(8) -0.0073(8)
C9B 0.0184(17) 0.0233(15) 0.0302(18) -0.0003(13) 0.0004(13) -0.0051(13)
O10B 0.0231(12) 0.0318(11) 0.0361(13) 0.0082(10) -0.0047(10) -0.0051(9)
C11B 0.0133(15) 0.0238(15) 0.0280(17) 0.0007(13) -0.0029(12) -0.0065(12)
O12B 0.0220(11) 0.0271(11) 0.0289(12) 0.0052(9) -0.0019(9) -0.0007(9)
C13B 0.0232(17) 0.0280(16) 0.0249(17) -0.0027(13) 0.0028(13) -0.0026(14)
C14B 0.0304(19) 0.0239(16) 0.035(2) 0.0006(14) -0.0031(15) -0.0002(14)
C15B 0.032(2) 0.0326(19) 0.051(2) -0.0074(16) 0.0006(16) -0.0115(17)
O16B 0.0210(11) 0.0243(11) 0.0300(12) -0.0008(9) 0.0022(9) -0.0071(9)
F1B 0.0299(10) 0.0277(9) 0.0489(11) 0.0006(8) -0.0086(8) 0.0018(8)
F2B 0.0424(11) 0.0355(10) 0.0400(11) -0.0093(8) 0.0169(9) -0.0099(8)
F3B 0.0356(11) 0.0340(10) 0.0620(13) 0.0010(9) -0.0169(9) -0.0017(9)
F4B 0.0378(11) 0.0340(10) 0.0436(12) -0.0036(8) 0.0128(9) -0.0110(8)
F5B 0.0402(13) 0.0462(12) 0.0929(17) -0.0253(11) 0.0065(11) -0.0194(10)
F6B 0.0481(12) 0.0296(10) 0.0607(13) -0.0108(9) 0.0051(10) 0.0001(9)
F7B 0.0862(17) 0.0556(12) 0.0418(13) -0.0125(10) -0.0084(11) -0.0241(11)
C1C 0.0231(17) 0.0215(15) 0.0248(17) -0.0004(12) 0.0016(13) -0.0068(13)
C2C 0.0243(19) 0.0313(17) 0.033(2) 0.0019(14) -0.0010(15) -0.0078(15)
C3C 0.040(2) 0.0373(19) 0.0244(19) 0.0004(15) 0.0005(16) -0.0062(16)
C4C 0.042(2) 0.0327(18) 0.028(2) -0.0056(15) 0.0091(16) -0.0073(16)
C5C 0.0265(19) 0.0275(17) 0.043(2) -0.0060(15) 0.0081(16) -0.0052(15)
C6C 0.0220(17) 0.0254(16) 0.0306(19) 0.0023(14) -0.0013(14) -0.0070(13)
C1E 0.0192(16) 0.0154(14) 0.0290(17) 0.0015(12) 0.0031(13) -0.0018(12)
C2E 0.0251(18) 0.0249(16) 0.0287(18) 0.0003(13) 0.0011(14) -0.0075(14)
C3E 0.036(2) 0.0275(17) 0.0263(18) 0.0013(14) -0.0026(15) -0.0046(15)
C4E 0.036(2) 0.0266(17) 0.034(2) 0.0018(15) 0.0087(16) -0.0078(15)
C5E 0.0251(19) 0.0275(17) 0.044(2) 0.0022(15) 0.0013(16) -0.0087(15)
C6E 0.0206(17) 0.0267(16) 0.0344(19) 0.0045(14) -0.0022(14) -0.0055(14)

loop_
_atom_type_symbol
_atom_type_description
_atom_type_scat_dispersion_real
_atom_type_scat_dispersion_imag
_atom_type_scat_source
C C 0.0033 0.0016 'International Tables Vol C Tables 4.2.6.8 and 6.1.1.4'
H H 0.0000 0.0000 'International Tables Vol C Tables 4.2.6.8 and 6.1.1.4'
F F 0.0171 0.0103 'International Tables Vol C Tables 4.2.6.8 and 6.1.1.4'
N N 0.0061 0.0033 'International Tables Vol C Tables 4.2.6.8 and 6.1.1.4'
O O 0.0106 0.0060 'International Tables Vol C Tables 4.2.6.8 and 6.1.1.4'

loop_
_geom_angle_atom_site_label_1
_geom_angle_atom_site_label_2
_geom_angle_atom_site_label_3
_geom_angle
N2 N1 C6 126.7(3)
N2 N1 H2N 112(2)
C6 N1 H2N 121(2)
C3 N2 N1 114.6(2)
N2 C3 N4 127.5(2)
N2 C3 C13 117.6(2)
N4 C3 C13 114.9(2)
C5 N4 C3 115.7(2)
N4 C5 N7 118.8(2)
N4 C5 C6 123.3(2)
N7 C5 C6 117.5(2)
O16 C6 N1 122.1(3)
O16 C6 C5 126.1(3)
N1 C6 C5 111.8(2)
C5 N7 O8 114.3(2)
C5 N7 C11 122.8(2)
O8 N7 C11 115.4(2)
C9 O8 N7 112.59(19)
O10 C9 O8 121.8(2)
O10 C9 C1D 127.7(3)
O8 C9 C1D 110.5(2)
O12 C11 N7 119.2(2)
O12 C11 C1A 125.4(2)
N7 C11 C1A 115.4(2)
F1 C13 F2 107.3(2)
F1 C13 C3 110.6(2)
F2 C13 C3 109.6(2)
F1 C13 C14 107.5(2)
F2 C13 C14 107.2(2)
C3 C13 C14 114.4(2)
F3 C14 F4 107.8(2)
F3 C14 C15 107.6(2)
F4 C14 C15 107.8(2)
F3 C14 C13 109.6(2)
F4 C14 C13 108.2(2)
C15 C14 C13 115.6(2)
F6 C15 F5 107.7(3)
F6 C15 F7 107.8(3)
F5 C15 F7 107.0(3)
F6 C15 C14 112.4(3)
F5 C15 C14 110.5(3)
F7 C15 C14 111.3(3)
C2A C1A C6A 119.9(3)
C2A C1A C11 122.2(3)
C6A C1A C11 117.8(3)
C3A C2A C1A 120.1(3)
C3A C2A H2A 120(2)
C1A C2A H2A 120(2)
C2A C3A C4A 120.1(3)
C2A C3A H3A 119.3(16)
C4A C3A H3A 120.6(16)
C5A C4A C3A 119.8(3)
C5A C4A H4A 122.5(18)
C3A C4A H4A 117.6(18)
C6A C5A C4A 120.5(3)
C6A C5A H5A 122.7(17)
C4A C5A H5A 116.8(17)
C5A C6A C1A 119.7(3)
C5A C6A H6A 122.6(17)
C1A C6A H6A 117.7(17)
C6D C1D C2D 120.0(3)
C6D C1D C9 122.5(3)
C2D C1D C9 117.5(3)
C3D C2D C1D 119.9(3)
C3D C2D H2D 121.3(16)
C1D C2D H2D 118.7(16)
C4D C3D C2D 119.8(3)
C4D C3D H3D 124.8(17)
C2D C3D H3D 115.4(18)
C5D C4D C3D 120.9(3)
C5D C4D H4D 122(2)
C3D C4D H4D 117(2)
C4D C5D C6D 119.8(3)
C4D C5D H5D 123.0(18)
C6D C5D H5D 117.1(18)
C1D C6D C5D 119.6(3)
C1D C6D H6D 121.7(14)
C5D C6D H6D 118.7(14)
N2B N1B C6B 126.5(2)
N2B N1B H1NB 114.8(19)
C6B N1B H1NB 118.5(19)
C3B N2B N1B 114.6(2)
N2B C3B N4B 127.6(2)
N2B C3B C13B 117.6(2)
N4B C3B C13B 114.8(2)
C5B N4B C3B 116.1(2)
N4B C5B N7B 119.3(2)
N4B C5B C6B 123.1(2)
N7B C5B C6B 117.2(2)
O16B C6B N1B 122.1(3)
O16B C6B C5B 126.1(2)
N1B C6B C5B 111.7(2)
C5B N7B O8B 113.95(19)
C5B N7B C11B 122.6(2)
O8B N7B C11B 115.7(2)
C9B O8B N7B 112.75(19)
O10B C9B O8B 121.5(2)
O10B C9B C1E 127.3(3)
O8B C9B C1E 111.2(2)
O12B C11B N7B 119.8(2)
O12B C11B C1C 125.2(2)
N7B C11B C1C 114.9(2)
F2B C13B F1B 107.3(2)
F2B C13B C3B 110.4(2)
F1B C13B C3B 110.2(2)
F2B C13B C14B 107.2(2)
F1B C13B C14B 107.2(2)
C3B C13B C14B 114.3(2)
F4B C14B F3B 107.7(2)
F4B C14B C15B 107.6(2)
F3B C14B C15B 107.7(2)
F4B C14B C13B 109.4(2)
F3B C14B C13B 108.3(2)
C15B C14B C13B 115.8(3)
F7B C15B F6B 108.1(3)
F7B C15B F5B 108.1(3)
F6B C15B F5B 106.9(3)
F7B C15B C14B 112.4(3)
F6B C15B C14B 110.9(3)
F5B C15B C14B 110.3(3)
C2C C1C C6C 119.4(3)
C2C C1C C11B 122.7(3)
C6C C1C C11B 117.8(3)
C3C C2C C1C 120.3(3)
C3C C2C H2C 121.8(18)
C1C C2C H2C 117.6(18)
C4C C3C C2C 120.0(3)
C4C C3C H3C 119.0(18)
C2C C3C H3C 120.8(18)
C3C C4C C5C 120.0(3)
C3C C4C H4C 117.6(18)
C5C C4C H4C 122.5(18)
C6C C5C C4C 120.4(3)
C6C C5C H5C 123.3(17)
C4C C5C H5C 116.2(17)
C5C C6C C1C 119.8(3)
C5C C6C H6C 122.9(16)
C1C C6C H6C 117.2(16)
C6E C1E C2E 119.8(3)
C6E C1E C9B 118.2(3)
C2E C1E C9B 122.0(3)
C3E C2E C1E 119.4(3)
C3E C2E H2E 120.3(16)
C1E C2E H2E 120.3(16)
C4E C3E C2E 120.5(3)
C4E C3E H3E 121.2(19)
C2E C3E H3E 118.3(19)
C3E C4E C5E 120.1(3)
C3E C4E H4E 121.6(17)
C5E C4E H4E 118.2(17)
C6E C5E C4E 120.0(3)
C6E C5E H5E 117.3(17)
C4E C5E H5E 122.4(16)
C5E C6E C1E 120.2(3)
C5E C6E H6E 121.1(18)
C1E C6E H6E 118.7(18)

loop_
_geom_bond_atom_site_label_1
_geom_bond_atom_site_label_2
_geom_bond_distance
N1 N2 1.349(3)
N1 C6 1.357(4)
N1 H2N 0.89(3)
N2 C3 1.295(3)
C3 N4 1.370(3)
C3 C13 1.507(4)
N4 C5 1.298(3)
C5 N7 1.387(3)
C5 C6 1.471(4)
C6 O16 1.226(3)
N7 O8 1.411(3)
N7 C11 1.437(3)
O8 C9 1.401(3)
C9 O10 1.197(3)
C9 C1D 1.473(4)
C11 O12 1.208(3)
C11 C1A 1.474(4)
C13 F1 1.348(3)
C13 F2 1.355(3)
C13 C14 1.544(4)
C14 F3 1.343(3)
C14 F4 1.345(3)
C14 C15 1.519(4)
C15 F6 1.324(4)
C15 F5 1.329(4)
C15 F7 1.332(3)
C1A C2A 1.388(4)
C1A C6A 1.394(4)
C2A C3A 1.376(4)
C2A H2A 0.91(3)
C3A C4A 1.388(4)
C3A H3A 0.97(3)
C4A C5A 1.383(4)
C4A H4A 0.96(3)
C5A C6A 1.376(4)
C5A H5A 0.94(3)
C6A H6A 0.95(3)
C1D C6D 1.387(4)
C1D C2D 1.395(4)
C2D C3D 1.384(4)
C2D H2D 0.98(3)
C3D C4D 1.378(4)
C3D H3D 0.98(3)
C4D C5D 1.376(4)
C4D H4D 0.96(3)
C5D C6D 1.394(4)
C5D H5D 0.96(3)
C6D H6D 0.96(3)
N1B N2B 1.355(3)
N1B C6B 1.363(3)
N1B H1NB 0.93(3)
N2B C3B 1.290(3)
C3B N4B 1.369(3)
C3B C13B 1.505(4)
N4B C5B 1.296(3)
C5B N7B 1.391(3)
C5B C6B 1.471(4)
C6B O16B 1.228(3)
N7B O8B 1.412(3)
N7B C11B 1.429(3)
O8B C9B 1.396(3)
C9B O10B 1.202(3)
C9B C1E 1.467(4)
C11B O12B 1.201(3)
C11B C1C 1.478(4)
C13B F2B 1.349(3)
C13B F1B 1.358(3)
C13B C14B 1.542(4)
C14B F4B 1.344(3)
C14B F3B 1.348(3)
C14B C15B 1.520(4)
C15B F7B 1.321(4)
C15B F6B 1.331(4)
C15B F5B 1.333(4)
C1C C2C 1.384(4)
C1C C6C 1.398(4)
C2C C3C 1.383(4)
C2C H2C 0.92(3)
C3C C4C 1.375(4)
C3C H3C 0.91(3)
C4C C5C 1.388(4)
C4C H4C 0.97(3)
C5C C6C 1.373(4)
C5C H5C 0.95(3)
C6C H6C 0.91(3)
C1E C6E 1.386(4)
C1E C2E 1.397(4)
C2E C3E 1.393(4)
C2E H2E 0.95(3)
C3E C4E 1.375(4)
C3E H3E 0.93(3)
C4E C5E 1.387(4)
C4E H4E 0.99(3)
C5E C6E 1.384(4)
C5E H5E 0.96(3)
C6E H6E 0.96(3)

loop_
_cod_related_entry_id
_cod_related_entry_database
_cod_related_entry_code
1 ChemSpider 30658542
